data_4509993
loop_
_publ_author_name
'Katagiri, Kosuke'
'Sakai, Takahiro'
'Hishikawa, Maiko'
'Masu, Hyuma'
'Tominaga, Masahide'
'Yamaguchi, Kentaro'
'Azumaya, Isao'

_publ_section_title
;
 Synthesis, Structure, and Thermal Stability of Silver(I) Coordination
 Polymers with Bis(pyridyl) Ligands Linked by an Aromatic Sulfonamide:
 One-Dimensional-Straight Chain, One-Dimensional-Columnar with Helical
 Components, and Two-Dimensional-Layer Network Structures
;
_journal_issue 1
_journal_name_full 'Crystal Growth &amp; Design'
_journal_page_first 199
_journal_paper_doi 10.1021/cg4013944
_journal_volume 14
_journal_year 2014
_chemical_formula_sum 'C25 H21 Ag F3 N3 O5 S2'
_chemical_formula_weight 672.44
_chemical_name_systematic
; 
 ? 
;
_space_group_IT_number 2
_symmetry_cell_setting triclinic
_symmetry_space_group_name_Hall '-P 1'
_symmetry_space_group_name_H-M 'P -1'
_atom_sites_solution_hydrogens geom
_atom_sites_solution_primary direct
_atom_sites_solution_secondary difmap
_audit_creation_method SHELXL-97
_cell_angle_alpha 87.702(10)
_cell_angle_beta 63.717(8)
_cell_angle_gamma 79.934(9)
_cell_formula_units_Z 2
_cell_length_a 11.094(8)
_cell_length_b 11.531(8)
_cell_length_c 11.635(8)
_cell_measurement_reflns_used 811
_cell_measurement_temperature 120
_cell_measurement_theta_max 19.38
_cell_measurement_theta_min 2.50
_cell_volume 1312.8(16)
_computing_cell_refinement 'APEX2 (Bruker AXS, 2006)'
_computing_data_collection 'APEX2 (Bruker AXS, 2006)'
_computing_data_reduction 'SAINT (Bruker AXS, 2004)'
_computing_molecular_graphics 'XSHEL (Bruker AXS,2002)'
_computing_publication_material 'XCIF (Bruker AXS, 2001)'
_computing_structure_refinement 'SHELXL-97 (Sheldrick, 1997)'
_computing_structure_solution 'SHELXS-97 (Sheldrick, 1997)'
_diffrn_ambient_temperature 120
_diffrn_detector_area_resol_mean 8.333
_diffrn_measured_fraction_theta_full 0.959
_diffrn_measured_fraction_theta_max 0.959
_diffrn_measurement_device_type 'Bruker APEXII CCD area detector'
_diffrn_measurement_method 'phi and omega scans'
_diffrn_radiation_monochromator graphite
_diffrn_radiation_source 'sealed tube'
_diffrn_radiation_type MoK\a
_diffrn_radiation_wavelength 0.71073
_diffrn_reflns_av_R_equivalents 0.0415
_diffrn_reflns_av_sigmaI/netI 0.1175
_diffrn_reflns_limit_h_max 12
_diffrn_reflns_limit_h_min -12
_diffrn_reflns_limit_k_max 9
_diffrn_reflns_limit_k_min -13
_diffrn_reflns_limit_l_max 13
_diffrn_reflns_limit_l_min -9
_diffrn_reflns_number 5522
_diffrn_reflns_theta_full 24.29
_diffrn_reflns_theta_max 24.29
_diffrn_reflns_theta_min 1.80
_exptl_absorpt_coefficient_mu 0.990
_exptl_absorpt_correction_T_max 0.9522
_exptl_absorpt_correction_T_min 0.8657
_exptl_absorpt_correction_type empirical
_exptl_absorpt_process_details
;
SADABS Sheldrick 1996
;
_exptl_crystal_colour colorless
_exptl_crystal_density_diffrn 1.701
_exptl_crystal_density_method 'not measured'
_exptl_crystal_description needle
_exptl_crystal_F_000 676
_exptl_crystal_size_max 0.15
_exptl_crystal_size_mid 0.10
_exptl_crystal_size_min 0.05
_refine_diff_density_max 2.014
_refine_diff_density_min -0.823
_refine_diff_density_rms 0.188
_refine_ls_extinction_method none
_refine_ls_goodness_of_fit_ref 1.003
_refine_ls_hydrogen_treatment constr
_refine_ls_matrix_type full
_refine_ls_number_parameters 353
_refine_ls_number_reflns 4097
_refine_ls_number_restraints 0
_refine_ls_restrained_S_all 1.003
_refine_ls_R_factor_all 0.1327
_refine_ls_R_factor_gt 0.0857
_refine_ls_shift/su_max 0.000
_refine_ls_shift/su_mean 0.000
_refine_ls_structure_factor_coef Fsqd
_refine_ls_weighting_details 'calc w=1/[\s^2^(Fo^2^)+(0.1460P)^2^+0.0000P] where P=(Fo^2^+2Fc^2^)/3'
_refine_ls_weighting_scheme calc
_refine_ls_wR_factor_gt 0.2112
_refine_ls_wR_factor_ref 0.2429
_reflns_number_gt 2577
_reflns_number_total 4097
_reflns_threshold_expression >2sigma(I)
_cod_data_source_file cg4013944_si_003.cif
_cod_data_source_block a1006182kka
_cod_depositor_comments
;
The following automatic conversions were performed:

'_symmetry_cell_setting' value 'Triclinic' changed to 'triclinic'
according to
/usr/data/users/saulius/automatic-downloads/current/ACS/lib/dictionaries/cif_core.dic
dictionary named 'cif_core.dic' version 2.4.2 from 2011-04-26.

Automatic conversion script
Id: cif_fix_values 2281 2013-09-26 08:29:07Z andrius 
;
_cod_original_sg_symbol_H-M 'P-1   '
_cod_database_code 4509993

loop_
_symmetry_equiv_pos_as_xyz
'x, y, z'
'-x, -y, -z'

loop_
_atom_site_label
_atom_site_type_symbol
_atom_site_fract_x
_atom_site_fract_y
_atom_site_fract_z
_atom_site_U_iso_or_equiv
_atom_site_adp_type
_atom_site_occupancy
_atom_site_symmetry_multiplicity
_atom_site_calc_flag
_atom_site_refinement_flags
Ag1 Ag 0.53212(9) 0.93818(8) 0.61976(8) 0.0400(4) Uani 1 1 d .
S2 S 0.8104(4) 0.8250(3) 0.2872(3) 0.0603(10) Uani 1 1 d .
S1 S 0.4068(3) 0.3237(2) 0.1524(3) 0.0382(7) Uani 1 1 d .
F3 F 0.7051(11) 0.7240(10) 0.1762(11) 0.119(4) Uani 1 1 d .
O5 O 0.8926(11) 0.7184(9) 0.2947(10) 0.078(3) Uani 1 1 d .
F1 F 0.7182(10) 0.9113(9) 0.1272(8) 0.091(3) Uani 1 1 d .
C25 C 0.7802(18) 0.8075(15) 0.157(2) 0.086(5) Uani 1 1 d .
O4 O 0.8948(13) 0.9253(10) 0.2505(13) 0.102(4) Uani 1 1 d .
O3 O 0.6784(10) 0.8609(10) 0.3885(9) 0.081(3) Uani 1 1 d .
O2 O 0.4222(8) 0.2030(7) 0.1865(8) 0.045(2) Uani 1 1 d .
O1 O 0.5043(8) 0.3587(7) 0.0329(7) 0.043(2) Uani 1 1 d .
N2 N 0.3907(10) 0.8180(8) 0.6498(9) 0.042(2) Uani 1 1 d .
N3 N 0.6610(9) 1.0423(8) 0.6485(8) 0.037(2) Uani 1 1 d .
N1 N 0.2559(9) 0.3582(8) 0.1523(8) 0.038(2) Uani 1 1 d .
C24 C 0.1187(14) 0.4914(15) 0.0639(14) 0.068(4) Uani 1 1 d .
H24A H 0.1617 0.4460 -0.0181 0.102 Uiso 1 1 calc R
H24B H 0.0921 0.5743 0.0497 0.102 Uiso 1 1 calc R
H24C H 0.0375 0.4601 0.1231 0.102 Uiso 1 1 calc R
C10 C 0.2084(12) 0.7284(13) 0.7960(11) 0.052(4) Uani 1 1 d .
H10 H 0.1362 0.7270 0.8797 0.063 Uiso 1 1 calc R
C9 C 0.2897(12) 0.8113(12) 0.7688(11) 0.047(3) Uani 1 1 d .
H9 H 0.2751 0.8656 0.8349 0.057 Uiso 1 1 calc R
C16 C -0.0344(12) 0.3232(10) 0.4706(12) 0.044(3) Uani 1 1 d .
H16 H -0.0928 0.3683 0.5478 0.052 Uiso 1 1 calc R
C11 C 0.2306(11) 0.6454(11) 0.7018(11) 0.044(3) Uani 1 1 d .
H11 H 0.1764 0.5855 0.7211 0.052 Uiso 1 1 calc R
C23 C 0.2186(11) 0.4817(10) 0.1208(11) 0.041(3) Uani 1 1 d .
H23A H 0.3022 0.5100 0.0591 0.049 Uiso 1 1 calc R
H23B H 0.1776 0.5330 0.1998 0.049 Uiso 1 1 calc R
C21 C 0.7121(12) 1.1388(9) 0.7956(10) 0.039(3) Uani 1 1 d .
H21 H 0.6910 1.1564 0.8822 0.047 Uiso 1 1 calc R
C5 C 0.4242(11) 0.5960(10) 0.3453(11) 0.037(3) Uani 1 1 d .
H5 H 0.4565 0.6688 0.3250 0.044 Uiso 1 1 calc R
C20 C 0.6354(11) 1.0724(10) 0.7681(11) 0.037(3) Uani 1 1 d .
H20 H 0.5606 1.0467 0.8376 0.044 Uiso 1 1 calc R
C14 C 0.0310(11) 0.1428(9) 0.3431(11) 0.037(3) Uani 1 1 d .
H14 H 0.0176 0.0661 0.3305 0.045 Uiso 1 1 calc R
C1 C 0.3946(11) 0.4146(10) 0.2771(11) 0.037(3) Uani 1 1 d .
C8 C 0.4081(11) 0.7396(10) 0.5600(11) 0.037(3) Uani 1 1 d .
H8 H 0.4779 0.7449 0.4758 0.044 Uiso 1 1 calc R
C22 C 0.8197(12) 1.1797(9) 0.6967(10) 0.036(3) Uani 1 1 d .
H22 H 0.8745 1.2247 0.7138 0.044 Uiso 1 1 calc R
C6 C 0.4415(11) 0.5211(10) 0.2480(11) 0.037(3) Uani 1 1 d .
H6 H 0.4854 0.5422 0.1612 0.044 Uiso 1 1 calc R
C12 C 0.1471(11) 0.3098(10) 0.2569(11) 0.036(3) Uani 1 1 d .
C2 C 0.3318(11) 0.3840(10) 0.4031(10) 0.035(3) Uani 1 1 d .
H2 H 0.2996 0.3112 0.4231 0.042 Uiso 1 1 calc R
C4 C 0.3599(10) 0.5669(10) 0.4734(10) 0.035(3) Uani 1 1 d .
C7 C 0.3323(10) 0.6520(10) 0.5806(11) 0.036(3) Uani 1 1 d .
C13 C 0.1314(11) 0.1944(9) 0.2411(10) 0.035(3) Uani 1 1 d .
H13 H 0.1878 0.1510 0.1622 0.042 Uiso 1 1 calc R
C17 C 0.0601(11) 0.3738(10) 0.3720(10) 0.035(3) Uani 1 1 d .
H17 H 0.0670 0.4535 0.3814 0.042 Uiso 1 1 calc R
C19 C 0.7675(11) 1.0822(9) 0.5527(11) 0.034(3) Uani 1 1 d .
H19 H 0.7896 1.0596 0.4671 0.040 Uiso 1 1 calc R
C15 C -0.0475(11) 0.2021(10) 0.4601(10) 0.035(3) Uani 1 1 d .
C3 C 0.3155(10) 0.4596(9) 0.5010(10) 0.032(2) Uani 1 1 d .
H3 H 0.2735 0.4374 0.5875 0.038 Uiso 1 1 calc R
C18 C 0.8458(10) 1.1531(9) 0.5705(10) 0.031(2) Uani 1 1 d .
F2 F 0.9003(9) 0.7796(9) 0.0425(7) 0.089(3) Uani 1 1 d .

loop_
_atom_site_aniso_label
_atom_site_aniso_U_11
_atom_site_aniso_U_22
_atom_site_aniso_U_33
_atom_site_aniso_U_23
_atom_site_aniso_U_13
_atom_site_aniso_U_12
Ag1 0.0437(6) 0.0367(5) 0.0388(6) 0.0022(4) -0.0147(4) -0.0150(4)
S2 0.075(3) 0.055(2) 0.0332(19) 0.0044(15) -0.0094(17) -0.0083(19)
S1 0.0410(17) 0.0363(16) 0.0370(17) 0.0038(13) -0.0155(14) -0.0114(13)
F3 0.093(7) 0.119(9) 0.128(9) -0.026(7) -0.017(7) -0.056(7)
O5 0.087(8) 0.060(7) 0.073(7) 0.009(5) -0.026(6) -0.005(6)
F1 0.102(7) 0.106(8) 0.062(6) -0.021(5) -0.043(5) 0.016(6)
C25 0.070(11) 0.058(10) 0.131(17) -0.005(10) -0.042(12) -0.017(9)
O4 0.101(9) 0.069(7) 0.160(12) 0.004(7) -0.069(9) -0.042(7)
O3 0.077(7) 0.102(8) 0.039(6) -0.021(5) 0.004(5) -0.026(6)
O2 0.048(5) 0.034(4) 0.054(5) 0.000(4) -0.026(4) -0.004(4)
O1 0.046(5) 0.044(5) 0.038(5) -0.003(4) -0.015(4) -0.014(4)
N2 0.046(6) 0.038(6) 0.044(6) 0.000(5) -0.021(5) -0.012(5)
N3 0.038(5) 0.036(5) 0.031(5) -0.001(4) -0.010(4) -0.007(4)
N1 0.040(5) 0.042(5) 0.028(5) 0.003(4) -0.010(4) -0.012(5)
C24 0.051(9) 0.090(12) 0.060(10) 0.018(8) -0.019(7) -0.025(8)
C10 0.034(7) 0.086(10) 0.028(7) -0.006(7) -0.002(5) -0.018(7)
C9 0.041(7) 0.064(8) 0.035(7) -0.001(6) -0.014(6) -0.015(7)
C16 0.047(7) 0.041(7) 0.044(7) -0.005(5) -0.016(6) -0.018(6)
C11 0.033(6) 0.059(8) 0.042(7) 0.006(6) -0.016(6) -0.021(6)
C23 0.032(6) 0.047(7) 0.042(7) 0.015(6) -0.014(5) -0.011(6)
C21 0.053(7) 0.034(6) 0.022(6) -0.002(5) -0.009(5) -0.006(6)
C5 0.035(6) 0.041(7) 0.040(7) 0.010(5) -0.019(5) -0.015(5)
C20 0.036(6) 0.038(6) 0.033(7) 0.009(5) -0.012(5) -0.011(5)
C14 0.043(7) 0.028(6) 0.041(7) 0.003(5) -0.016(6) -0.015(5)
C1 0.034(6) 0.038(6) 0.038(7) 0.004(5) -0.012(5) -0.015(5)
C8 0.033(6) 0.040(7) 0.038(7) 0.005(5) -0.018(5) -0.002(5)
C22 0.048(7) 0.032(6) 0.033(6) -0.001(5) -0.021(6) -0.006(5)
C6 0.037(7) 0.045(7) 0.030(6) 0.010(5) -0.015(5) -0.014(6)
C12 0.036(6) 0.037(6) 0.041(7) 0.006(5) -0.019(5) -0.013(5)
C2 0.036(6) 0.035(6) 0.035(7) 0.007(5) -0.013(5) -0.014(5)
C4 0.030(6) 0.042(7) 0.030(6) 0.001(5) -0.009(5) -0.014(5)
C7 0.025(6) 0.043(7) 0.039(7) 0.005(5) -0.015(5) -0.005(5)
C13 0.037(6) 0.032(6) 0.032(6) -0.005(5) -0.013(5) 0.000(5)
C17 0.044(7) 0.036(6) 0.029(6) -0.006(5) -0.017(5) -0.011(5)
C19 0.037(6) 0.030(6) 0.035(6) 0.011(5) -0.017(5) -0.005(5)
C15 0.034(6) 0.038(6) 0.039(7) -0.004(5) -0.019(5) -0.015(5)
C3 0.031(6) 0.034(6) 0.032(6) 0.005(5) -0.015(5) -0.008(5)
C18 0.033(6) 0.025(5) 0.035(6) 0.005(5) -0.013(5) -0.013(5)
F2 0.072(6) 0.117(8) 0.036(5) -0.017(5) 0.008(4) -0.003(5)

loop_
_atom_type_symbol
_atom_type_description
_atom_type_scat_dispersion_real
_atom_type_scat_dispersion_imag
_atom_type_scat_source
C C 0.0033 0.0016 'International Tables Vol C Tables 4.2.6.8 and 6.1.1.4'
H H 0.0000 0.0000 'International Tables Vol C Tables 4.2.6.8 and 6.1.1.4'
N N 0.0061 0.0033 'International Tables Vol C Tables 4.2.6.8 and 6.1.1.4'
O O 0.0106 0.0060 'International Tables Vol C Tables 4.2.6.8 and 6.1.1.4'
F F 0.0171 0.0103 'International Tables Vol C Tables 4.2.6.8 and 6.1.1.4'
S S 0.1246 0.1234 'International Tables Vol C Tables 4.2.6.8 and 6.1.1.4'
Ag Ag -0.8971 1.1015 'International Tables Vol C Tables 4.2.6.8 and 6.1.1.4'

loop_
_geom_angle_atom_site_label_1
_geom_angle_atom_site_label_2
_geom_angle_atom_site_label_3
_geom_angle
_geom_angle_site_symmetry_3
N3 Ag1 N2 162.5(3) .
N3 Ag1 O3 101.9(3) .
N2 Ag1 O3 91.5(3) .
N3 Ag1 Ag1 106.1(3) 2_676
N2 Ag1 Ag1 90.4(3) 2_676
O3 Ag1 Ag1 59.4(3) 2_676
O3 S2 O5 119.8(7) .
O3 S2 O4 111.8(7) .
O5 S2 O4 109.5(7) .
O3 S2 C25 103.8(8) .
O5 S2 C25 106.7(8) .
O4 S2 C25 103.8(8) .
O1 S1 O2 119.5(5) .
O1 S1 N1 106.8(5) .
O2 S1 N1 107.4(5) .
O1 S1 C1 108.7(5) .
O2 S1 C1 108.9(5) .
N1 S1 C1 104.4(5) .
F3 C25 F1 110.1(14) .
F3 C25 F2 108.9(13) .
F1 C25 F2 101.3(14) .
F3 C25 S2 110.6(14) .
F1 C25 S2 112.6(11) .
F2 C25 S2 113.1(12) .
S2 O3 Ag1 148.3(7) .
C8 N2 C9 117.4(10) .
C8 N2 Ag1 123.1(8) .
C9 N2 Ag1 119.0(7) .
C20 N3 C19 116.1(9) .
C20 N3 Ag1 119.3(7) .
C19 N3 Ag1 124.5(7) .
C12 N1 C23 115.9(9) .
C12 N1 S1 114.4(7) .
C23 N1 S1 116.1(7) .
C23 C24 H24A 109.5 .
C23 C24 H24B 109.5 .
H24A C24 H24B 109.5 .
C23 C24 H24C 109.5 .
H24A C24 H24C 109.5 .
H24B C24 H24C 109.5 .
C9 C10 C11 120.4(11) .
C9 C10 H10 119.8 .
C11 C10 H10 119.8 .
N2 C9 C10 121.4(11) .
N2 C9 H9 119.3 .
C10 C9 H9 119.3 .
C17 C16 C15 121.3(10) .
C17 C16 H16 119.4 .
C15 C16 H16 119.4 .
C7 C11 C10 118.6(11) .
C7 C11 H11 120.7 .
C10 C11 H11 120.7 .
N1 C23 C24 111.9(10) .
N1 C23 H23A 109.2 .
C24 C23 H23A 109.2 .
N1 C23 H23B 109.2 .
C24 C23 H23B 109.2 .
H23A C23 H23B 107.9 .
C20 C21 C22 119.8(10) .
C20 C21 H21 120.1 .
C22 C21 H21 120.1 .
C6 C5 C4 121.1(10) .
C6 C5 H5 119.5 .
C4 C5 H5 119.5 .
N3 C20 C21 123.3(10) .
N3 C20 H20 118.3 .
C21 C20 H20 118.3 .
C15 C14 C13 121.1(10) .
C15 C14 H14 119.5 .
C13 C14 H14 119.5 .
C2 C1 C6 119.9(10) .
C2 C1 S1 120.6(8) .
C6 C1 S1 119.4(9) .
N2 C8 C7 124.7(11) .
N2 C8 H8 117.7 .
C7 C8 H8 117.7 .
C21 C22 C18 118.1(10) .
C21 C22 H22 120.9 .
C18 C22 H22 120.9 .
C5 C6 C1 119.8(11) .
C5 C6 H6 120.1 .
C1 C6 H6 120.1 .
C17 C12 C13 119.3(10) .
C17 C12 N1 122.3(9) .
C13 C12 N1 118.3(10) .
C1 C2 C3 120.1(10) .
C1 C2 H2 120.0 .
C3 C2 H2 120.0 .
C3 C4 C5 118.5(10) .
C3 C4 C7 120.1(10) .
C5 C4 C7 121.2(10) .
C11 C7 C8 117.6(11) .
C11 C7 C4 121.5(10) .
C8 C7 C4 121.0(10) .
C12 C13 C14 119.7(10) .
C12 C13 H13 120.1 .
C14 C13 H13 120.1 .
C16 C17 C12 120.7(10) .
C16 C17 H17 119.6 .
C12 C17 H17 119.6 .
N3 C19 C18 124.7(10) .
N3 C19 H19 117.7 .
C18 C19 H19 117.7 .
C14 C15 C16 117.5(10) .
C14 C15 C18 123.7(9) 1_445
C16 C15 C18 118.5(9) 1_445
C4 C3 C2 120.6(10) .
C4 C3 H3 119.7 .
C2 C3 H3 119.7 .
C19 C18 C22 117.8(10) .
C19 C18 C15 121.3(9) 1_665
C22 C18 C15 120.9(9) 1_665

loop_
_geom_bond_atom_site_label_1
_geom_bond_atom_site_label_2
_geom_bond_distance
_geom_bond_site_symmetry_2
Ag1 N3 2.157(9) .
Ag1 N2 2.177(9) .
Ag1 O3 2.547(9) .
Ag1 Ag1 3.375(3) 2_676
S2 O3 1.415(10) .
S2 O5 1.421(11) .
S2 O4 1.543(11) .
S2 C25 1.72(2) .
S1 O1 1.429(8) .
S1 O2 1.434(8) .
S1 N1 1.652(10) .
S1 C1 1.766(11) .
F3 C25 1.330(17) .
F1 C25 1.38(2) .
C25 F2 1.402(19) .
N2 C8 1.335(14) .
N2 C9 1.352(15) .
N3 C20 1.339(13) .
N3 C19 1.354(13) .
N1 C12 1.460(13) .
N1 C23 1.490(15) .
C24 C23 1.510(17) .
C24 H24A 0.9800 .
C24 H24B 0.9800 .
C24 H24C 0.9800 .
C10 C9 1.361(17) .
C10 C11 1.393(16) .
C10 H10 0.9500 .
C9 H9 0.9500 .
C16 C17 1.360(15) .
C16 C15 1.443(15) .
C16 H16 0.9500 .
C11 C7 1.371(15) .
C11 H11 0.9500 .
C23 H23A 0.9900 .
C23 H23B 0.9900 .
C21 C20 1.378(15) .
C21 C22 1.382(15) .
C21 H21 0.9500 .
C5 C6 1.376(15) .
C5 C4 1.395(15) .
C5 H5 0.9500 .
C20 H20 0.9500 .
C14 C15 1.377(15) .
C14 C13 1.417(15) .
C14 H14 0.9500 .
C1 C2 1.378(15) .
C1 C6 1.389(15) .
C8 C7 1.373(15) .
C8 H8 0.9500 .
C22 C18 1.401(14) .
C22 H22 0.9500 .
C6 H6 0.9500 .
C12 C17 1.398(15) .
C12 C13 1.401(15) .
C2 C3 1.390(15) .
C2 H2 0.9500 .
C4 C3 1.385(15) .
C4 C7 1.505(15) .
C13 H13 0.9500 .
C17 H17 0.9500 .
C19 C18 1.374(14) .
C19 H19 0.9500 .
C15 C18 1.483(14) 1_445
C3 H3 0.9500 .
C18 C15 1.483(14) 1_665
